data_4112697
loop_
_publ_author_name
'Vijay Gnanadesikan'
'Yoshihiro Horiuchi'
'Takashi Ohshima'
'Masakatsu Shibasaki'

_publ_section_title
;
 Direct Catalytic Asymmetric Aldol-Tishchenko Reaction
;
_journal_name_full 'Journal of the American Chemical Society'
_journal_page_first 7782
_journal_page_last 7783
_journal_paper_doi 10.1021/ja047906f
_journal_volume 126
_journal_year 2004
_chemical_formula_moiety 'C19 H24 Br2 O3 '
_chemical_formula_sum 'C19 H24 Br2 O3'
_chemical_formula_weight 460.20
_space_group_IT_number 4
_symmetry_cell_setting monoclinic
_symmetry_Int_Tables_number 4
_symmetry_space_group_name_Hall 'P 2yb'
_symmetry_space_group_name_H-M 'P 1 21 1'
_cell_angle_alpha 90
_cell_angle_beta 114.40(1)
_cell_angle_gamma 90
_cell_formula_units_Z 2
_cell_length_a 10.692(2)
_cell_length_b 8.858(2)
_cell_length_c 11.968(2)
_cell_measurement_reflns_used 11209
_cell_measurement_temperature 200.1
_cell_measurement_theta_max 68.1
_cell_measurement_theta_min 4.1
_cell_volume 1032.2(4)
_computing_cell_refinement PROCESS-AUTO
_computing_data_collection PROCESS-AUTO
_computing_data_reduction CrystalStructure
_computing_publication_material 'CrystalStructure Ver. 3.5.1'
_computing_structure_refinement CRYSTALS
_computing_structure_solution SIR92
_diffrn_detector_area_resol_mean 10.00
_diffrn_measured_fraction_theta_full 0.9644
_diffrn_measured_fraction_theta_max 0.9644
_diffrn_measurement_device_type 'Rigaku RAXIS-RAPID'
_diffrn_measurement_method \w
_diffrn_radiation_type 'Cu K\a'
_diffrn_radiation_wavelength 1.5419
_diffrn_reflns_limit_h_max 12
_diffrn_reflns_limit_h_min 0
_diffrn_reflns_limit_k_max 9
_diffrn_reflns_limit_k_min -9
_diffrn_reflns_limit_l_max 13
_diffrn_reflns_limit_l_min -14
_diffrn_reflns_number 6916
_diffrn_reflns_theta_full 68.14
_diffrn_reflns_theta_max 68.14
_exptl_absorpt_coefficient_mu 5.087
_exptl_absorpt_correction_type none
_exptl_crystal_colour colorless
_exptl_crystal_density_diffrn 1.480
_exptl_crystal_description platelet
_exptl_crystal_F_000 464.00
_exptl_crystal_size_max 0.15
_exptl_crystal_size_mid 0.15
_exptl_crystal_size_min 0.05
_refine_diff_density_max 0.46
_refine_diff_density_min -0.68
_refine_ls_abs_structure_details 'Flack, H. D. (1983), Acta Cryst. A39, 876-881.  0 Friedel Pairs'
_refine_ls_abs_structure_Flack -0.00(3)
_refine_ls_extinction_method none
_refine_ls_goodness_of_fit_ref 1.001
_refine_ls_hydrogen_treatment refall
_refine_ls_number_parameters 242
_refine_ls_number_reflns 3279
_refine_ls_R_factor_gt 0.0380
_refine_ls_shift/su_max 0.0000
_refine_ls_structure_factor_coef F
_refine_ls_weighting_details 'w = 1/[0.0024Fo^2^ + 3.0000\s(Fo^2^) + 0.5000]'
_refine_ls_weighting_scheme calc
_refine_ls_wR_factor_ref 0.0550
_reflns_number_gt 3279
_reflns_number_total 3458
_reflns_threshold_expression F^2^>2.0\s(F^2^)
_cod_data_source_file ja047906fsi20040601_020251.cif
_cod_data_source_block '_Sample___________________'
_cod_original_cell_volume 1032.3(3)
_cod_original_formula_sum 'C19 H24 Br2 O3 '
_cod_database_code 4112697

loop_
_symmetry_equiv_pos_as_xyz
x,y,z
-x,y+1/2,-z

loop_
_atom_site_label
_atom_site_type_symbol
_atom_site_fract_x
_atom_site_fract_y
_atom_site_fract_z
_atom_site_U_iso_or_equiv
_atom_site_adp_type
_atom_site_occupancy
_atom_site_symmetry_multiplicity
_atom_site_calc_flag
Br1 Br -0.29332(4) -0.2951(1) -0.55800(4) 0.0565(1) Uani 1.00 1 d
Br2 Br 0.67904(6) 0.3838(1) -0.35900(5) 0.0632(2) Uani 1.00 1 d
O1 O 0.3497(3) -0.1999(4) -0.0934(3) 0.0518(9) Uani 1.00 1 d
O2 O 0.6120(3) -0.2429(4) -0.0460(3) 0.0549(9) Uani 1.00 1 d
O3 O 0.2190(4) 0.0154(5) -0.0329(3) 0.062(1) Uani 1.00 1 d
C1 C 0.0864(5) -0.2923(7) -0.2610(4) 0.054(1) Uani 1.00 1 d
C2 C -0.0506(5) -0.3165(7) -0.3367(4) 0.056(1) Uani 1.00 1 d
C3 C -0.1051(5) -0.2621(6) -0.4548(4) 0.048(1) Uani 1.00 1 d
C4 C -0.0222(5) -0.1847(7) -0.4992(4) 0.054(1) Uani 1.00 1 d
C5 C 0.1132(5) -0.1614(6) -0.4235(4) 0.052(1) Uani 1.00 1 d
C6 C 0.1712(5) -0.2146(5) -0.3027(4) 0.044(1) Uani 1.00 1 d
C7 C 0.3186(5) -0.1821(6) -0.2219(4) 0.043(1) Uani 1.00 1 d
C8 C 0.4205(4) -0.2854(6) -0.2470(4) 0.048(1) Uani 1.00 1 d
C9 C 0.5713(5) -0.2357(6) -0.1767(4) 0.046(1) Uani 1.00 1 d
C10 C 0.6023(4) -0.0826(6) -0.2153(4) 0.044(1) Uani 1.00 1 d
C11 C 0.6145(5) 0.0481(6) -0.1475(4) 0.049(1) Uani 1.00 1 d
C12 C 0.6394(5) 0.1860(6) -0.1875(4) 0.048(1) Uani 1.00 1 d
C13 C 0.6503(4) 0.1937(6) -0.2988(4) 0.047(1) Uani 1.00 1 d
C14 C 0.6419(5) 0.0665(7) -0.3673(5) 0.054(1) Uani 1.00 1 d
C15 C 0.6163(5) -0.0708(7) -0.3252(5) 0.055(1) Uani 1.00 1 d
C16 C 0.4008(6) -0.4527(6) -0.2248(6) 0.064(2) Uani 1.00 1 d
C17 C 0.0789(5) 0.0632(9) -0.0908(5) 0.070(2) Uani 1.00 1 d
C18 C 0.0562(8) 0.162(1) -0.1979(7) 0.101(3) Uani 1.00 1 d
C19 C 0.0376(8) 0.132(1) 0.0028(9) 0.119(4) Uani 1.00 1 d
H1 H 0.1297(5) -0.3448(7) -0.1744(4) 0.065(2) Uiso 1.00 1 c
H2 H -0.1143(5) -0.3852(7) -0.2978(4) 0.066(2) Uiso 1.00 1 c
H3 H -0.0591(5) -0.1631(7) -0.5916(4) 0.064(2) Uiso 1.00 1 c
H4 H 0.1636(5) -0.1109(6) -0.4559(4) 0.062(2) Uiso 1.00 1 c
H5 H 0.3375(5) -0.0756(6) -0.2386(4) 0.050(2) Uiso 1.00 1 c
H6 H 0.3973(4) -0.2795(6) -0.3375(4) 0.057(2) Uiso 1.00 1 c
H7 H 0.6318(5) -0.3158(6) -0.1928(4) 0.053(2) Uiso 1.00 1 c
H8 H 0.6036(5) 0.0548(6) -0.0821(4) 0.058(2) Uiso 1.00 1 c
H9 H 0.6585(5) 0.2824(6) -0.1423(4) 0.056(2) Uiso 1.00 1 c
H10 H 0.6484(5) 0.0821(7) -0.4509(5) 0.066(2) Uiso 1.00 1 c
H11 H 0.6001(5) -0.1578(7) -0.3720(5) 0.067(2) Uiso 1.00 1 c
H12 H 0.2966(3) -0.1384(4) -0.0780(3) 0.061(1) Uiso 1.00 1 c
H13 H 0.3094(6) -0.4927(6) -0.2786(6) 0.078(2) Uiso 1.00 1 c
H14 H 0.4144(6) -0.4671(6) -0.1434(6) 0.078(2) Uiso 1.00 1 c
H15 H 0.4567(6) -0.5122(6) -0.2592(6) 0.078(2) Uiso 1.00 1 c
H16 H 0.5444(3) -0.2148(4) -0.0238(3) 0.063(1) Uiso 1.00 1 c
H17 H 0.2581(4) 0.0862(5) -0.0326(3) 0.073(2) Uiso 1.00 1 c
H18 H 0.0141(5) -0.0494(9) -0.1162(5) 0.082(2) Uiso 1.00 1 c
H19 H 0.1251(8) 0.258(1) -0.1665(7) 0.115(3) Uiso 1.00 1 c
H20 H 0.0911(8) 0.086(1) -0.2625(7) 0.115(3) Uiso 1.00 1 c
H21 H -0.0146(8) 0.176(1) -0.2382(7) 0.115(3) Uiso 1.00 1 c
H22 H -0.0559(8) 0.206(1) -0.0254(9) 0.144(5) Uiso 1.00 1 c
H23 H 0.0481(8) 0.068(1) 0.0599(9) 0.144(5) Uiso 1.00 1 c
H24 H 0.0931(8) 0.242(1) 0.0383(9) 0.144(5) Uiso 1.00 1 c

loop_
_atom_site_aniso_label
_atom_site_aniso_U_11
_atom_site_aniso_U_22
_atom_site_aniso_U_33
_atom_site_aniso_U_12
_atom_site_aniso_U_13
_atom_site_aniso_U_23
Br1 0.0364(2) 0.0585(3) 0.0660(3) -0.0024(2) 0.0123(2) -0.0065(3)
Br2 0.0565(3) 0.0633(4) 0.0725(3) -0.0064(3) 0.0292(3) 0.0121(3)
O1 0.049(2) 0.058(2) 0.044(2) 0.004(2) 0.015(1) -0.002(1)
O2 0.047(2) 0.064(2) 0.047(2) 0.007(2) 0.013(1) 0.010(1)
O3 0.052(2) 0.059(3) 0.070(2) -0.007(2) 0.022(2) -0.021(2)
C1 0.047(2) 0.064(3) 0.051(2) -0.015(3) 0.019(2) 0.004(3)
C2 0.045(2) 0.066(4) 0.054(2) -0.015(2) 0.018(2) 0.003(2)
C3 0.044(2) 0.048(3) 0.049(2) -0.001(2) 0.018(2) -0.006(2)
C4 0.047(3) 0.065(3) 0.047(2) -0.002(2) 0.015(2) 0.005(2)
C5 0.042(2) 0.065(4) 0.049(2) -0.008(2) 0.018(2) 0.008(2)
C6 0.047(2) 0.041(3) 0.045(2) -0.004(2) 0.022(2) -0.001(2)
C7 0.041(2) 0.045(3) 0.040(2) -0.002(2) 0.015(2) -0.002(2)
C8 0.045(2) 0.045(3) 0.053(2) 0.002(2) 0.018(2) -0.004(2)
C9 0.042(2) 0.042(3) 0.049(2) 0.004(2) 0.013(2) -0.000(2)
C10 0.027(2) 0.053(3) 0.046(2) 0.005(2) 0.008(2) 0.001(2)
C11 0.045(2) 0.062(3) 0.039(2) -0.002(2) 0.017(2) -0.005(2)
C12 0.048(2) 0.043(3) 0.048(2) -0.001(2) 0.017(2) -0.002(2)
C13 0.035(2) 0.055(3) 0.050(2) 0.000(2) 0.015(2) 0.006(2)
C14 0.055(3) 0.059(3) 0.050(2) 0.000(2) 0.025(2) -0.001(2)
C15 0.052(3) 0.059(4) 0.056(2) -0.005(2) 0.025(2) -0.010(2)
C16 0.072(4) 0.038(3) 0.084(4) -0.002(3) 0.033(3) -0.009(3)
C17 0.042(3) 0.096(5) 0.067(3) -0.010(3) 0.018(2) -0.015(3)
C18 0.075(5) 0.117(8) 0.095(5) 0.026(4) 0.018(4) 0.007(5)
C19 0.069(5) 0.19(1) 0.103(5) 0.017(5) 0.039(4) -0.030(6)

loop_
_atom_type_symbol
_atom_type_description
_atom_type_scat_dispersion_real
_atom_type_scat_dispersion_imag
_atom_type_scat_source
C C 0.018 0.009
;
International Tables for Crystallography
(1992, Vol. C, Tables 4.2.6.8 and 6.1.1.4)
;
H H 0.000 0.000
;
International Tables for Crystallography
(1992, Vol. C, Table 6.1.1.4)
;
Br Br -0.676 1.280
;
International Tables for Crystallography
(1992, Vol. C, Tables 4.2.6.8 and 6.1.1.4)
;
O O 0.049 0.032
;
International Tables for Crystallography
(1992, Vol. C, Tables 4.2.6.8 and 6.1.1.4)
;

loop_
_geom_angle_atom_site_label_1
_geom_angle_atom_site_label_2
_geom_angle_atom_site_label_3
_geom_angle
_geom_angle_publ_flag
C7 O1 H12 106.1(4) no
C9 O2 H16 112.8(4) no
C17 O3 H17 102.9(6) no
C2 C1 C6 120.9(4) yes
C2 C1 H1 119.5(6) no
C6 C1 H1 119.2(5) no
C3 C2 H2 122.2(5) no
C3 C2 C1 120.3(5) yes
H2 C2 C1 117.6(5) no
C4 C3 Br1 120.0(3) yes
C4 C3 C2 120.0(4) yes
Br1 C3 C2 120.0(4) yes
C5 C4 H3 121.0(7) no
C5 C4 C3 119.2(5) yes
H3 C4 C3 118.8(5) no
C6 C5 H4 121.5(5) no
C6 C5 C4 122.0(5) yes
H4 C5 C4 116.5(5) no
C7 C6 C1 122.2(4) yes
C7 C6 C5 120.1(5) yes
C1 C6 C5 117.6(4) yes
C8 C7 H5 107.6(6) no
C8 C7 O1 105.8(3) yes
C8 C7 C6 113.5(4) yes
H5 C7 O1 109.9(5) no
H5 C7 C6 107.3(4) no
O1 C7 C6 112.7(4) yes
C9 C8 C16 111.6(4) yes
C9 C8 H6 108.0(5) no
C9 C8 C7 112.7(4) yes
C16 C8 H6 104.3(5) no
C16 C8 C7 112.3(5) yes
H6 C8 C7 107.3(5) no
C10 C9 H7 109.0(6) no
C10 C9 O2 111.4(4) yes
C10 C9 C8 113.6(4) yes
H7 C9 O2 104.0(4) no
H7 C9 C8 107.3(5) no
O2 C9 C8 111.0(4) yes
C11 C10 C15 118.1(5) yes
C11 C10 C9 123.2(5) yes
C15 C10 C9 118.7(4) yes
C12 C11 H8 112.5(7) no
C12 C11 C10 121.4(5) yes
H8 C11 C10 126.0(7) no
C13 C12 H9 113.8(6) no
C13 C12 C11 118.8(5) yes
H9 C12 C11 127.1(6) no
C14 C13 Br2 118.6(4) yes
C14 C13 C12 121.5(5) yes
Br2 C13 C12 119.8(4) yes
C15 C14 H10 124.6(7) no
C15 C14 C13 118.4(5) yes
H10 C14 C13 116.8(7) no
H11 C15 C10 116.4(7) no
H11 C15 C14 121.7(7) no
C10 C15 C14 121.7(5) yes
H13 C16 H14 108.5(9) no
H13 C16 H15 98.1(7) no
H13 C16 C8 113.8(6) no
H14 C16 H15 119.7(7) no
H14 C16 C8 109.9(6) no
H15 C16 C8 106.7(7) no
C18 C17 C19 114.3(8) yes
C18 C17 H18 114.0(6) no
C18 C17 O3 111.0(6) yes
C19 C17 H18 102.4(7) no
C19 C17 O3 109.4(5) yes
H18 C17 O3 105.1(6) no
H19 C18 H20 108(1) no
H19 C18 H21 118(1) no
H19 C18 C17 108.5(7) no
H20 C18 H21 100(1) no
H20 C18 C17 103.9(8) no
H21 C18 C17 115(1) no
H22 C19 H23 115(1) no
H22 C19 H24 82(1) no
H22 C19 C17 121.0(9) no
H23 C19 H24 113(1) no
H23 C19 C17 110(1) no
H24 C19 C17 111(1) no

loop_
_geom_bond_atom_site_label_1
_geom_bond_atom_site_label_2
_geom_bond_distance
_geom_bond_publ_flag
Br1 C3 1.899(4) yes
Br2 C13 1.906(6) yes
O1 C7 1.441(6) yes
O1 H12 0.861(6) no
O2 C9 1.441(6) yes
O2 H16 0.903(6) no
O3 C17 1.430(6) yes
O3 H17 0.753(6) no
C1 C2 1.384(6) yes
C1 C6 1.385(8) yes
C1 H1 1.053(7) no
C2 C3 1.374(6) yes
C2 H2 1.146(9) no
C3 C4 1.389(8) yes
C4 C5 1.369(6) yes
C4 H3 1.027(7) no
C5 C6 1.398(6) yes
C5 H4 0.903(8) no
C6 C7 1.498(6) yes
C7 C8 1.545(8) yes
C7 H5 1.002(7) no
C8 C9 1.542(6) yes
C8 C16 1.535(8) yes
C8 H6 1.008(7) no
C9 C10 1.513(7) yes
C9 H7 1.031(8) no
C10 C11 1.389(7) yes
C10 C15 1.388(8) yes
C11 C12 1.378(8) yes
C11 H8 0.839(8) no
C12 C13 1.385(7) yes
C12 H9 0.986(7) no
C13 C14 1.375(8) yes
C14 C15 1.386(9) yes
C14 H10 1.041(9) no
C15 H11 0.926(8) no
C16 H13 0.988(8) no
C16 H14 0.93(1) no
C16 H15 1.00(1) no
C17 C18 1.49(1) yes
C17 C19 1.49(1) yes
C17 H18 1.18(1) no
C18 H19 1.08(1) no
C18 H20 1.20(1) no
C18 H21 0.72(1) no
C19 H22 1.13(1) no
C19 H23 0.86(2) no
C19 H24 1.12(2) no

loop_
_geom_contact_atom_site_label_1
_geom_contact_atom_site_label_2
_geom_contact_distance
_geom_contact_publ_flag
_geom_contact_site_symmetry_2
Br1 C2 2.847(4) yes 55501
Br1 C4 2.858(6) yes 55501
Br1 C13 3.480(4) yes 54402
Br1 H2 3.012(4) no 55501
Br1 H3 2.938(6) no 55501
Br1 H4 3.096(5) no 54402
Br1 H5 3.372(5) no 54402
Br1 H11 3.135(6) no 45501
Br1 H13 3.279(6) no 55402
Br1 H15 3.311(6) no 55402
Br2 C12 2.860(5) yes 55501
Br2 C14 2.835(6) yes 55501
Br2 H2 2.876(6) no 66501
Br2 H4 3.289(6) no 65402
Br2 H7 3.482(5) no 56501
Br2 H9 2.837(5) no 55501
Br2 H10 2.857(6) no 55501
Br2 H11 3.387(4) no 65402
Br2 H15 3.206(8) no 56501
Br2 H21 3.508(9) no 65501
O1 O2 2.650(5) yes 55501
O1 O3 2.637(6) yes 55501
O1 C1 2.819(5) yes 55501
O1 C6 2.446(5) yes 55501
O1 C8 2.383(7) yes 55501
O1 C9 2.942(7) yes 55501
O1 C11 3.539(6) yes 64502
O1 C12 3.466(6) yes 64502
O1 C16 2.915(8) yes 55501
O1 H1 2.497(6) no 55501
O1 H5 2.016(6) no 55501
O1 H6 3.243(7) no 55501
O1 H8 3.490(7) no 55501
O1 H8 2.918(6) no 64502
O1 H9 2.863(6) no 64502
O1 H13 3.322(7) no 55501
O1 H14 2.603(7) no 55501
O1 H14 3.570(6) no 65502
O1 H16 1.900(5) no 55501
O1 H17 2.916(6) no 55501
O2 O1 2.650(5) yes 55501
O2 O3 2.708(5) yes 64502
O2 C7 3.017(5) yes 55501
O2 C8 2.460(5) yes 55501
O2 C10 2.441(6) yes 55501
O2 C11 2.854(7) yes 55501
O2 C16 3.023(6) yes 55501
O2 C17 3.476(7) yes 64502
O2 H5 3.246(5) no 55501
O2 H6 3.306(5) no 55501
O2 H7 1.964(7) no 55501
O2 H8 2.668(7) no 55501
O2 H12 3.364(5) no 55501
O2 H14 2.781(7) no 55501
O2 H14 3.423(8) no 65502
O2 H15 3.385(6) no 55501
O2 H17 2.007(5) no 64502
O2 H19 2.909(7) no 64502
O2 H24 3.12(1) no 64502
O3 O1 2.637(6) yes 55501
O3 O2 2.708(5) yes 65502
O3 C7 3.362(7) yes 55501
O3 C9 3.396(6) yes 65502
O3 C18 2.405(8) yes 55501
O3 C19 2.39(1) yes 55501
O3 H1 3.553(7) no 55501
O3 H5 3.301(7) no 55501
O3 H7 2.919(6) no 65502
O3 H9 2.847(6) no 64502
O3 H12 1.790(6) no 55501
O3 H16 3.340(5) no 65502
O3 H18 2.078(6) no 55501
O3 H19 2.62(1) no 55501
O3 H20 2.590(8) no 55501
O3 H21 3.036(8) no 55501
O3 H22 3.42(1) no 55501
O3 H22 3.47(1) no 54502
O3 H23 2.54(1) no 55501
O3 H24 2.74(1) no 55501
C1 O1 2.819(5) yes 55501
C1 C3 2.392(5) yes 55501
C1 C4 2.766(7) yes 55501
C1 C5 2.380(8) yes 55501
C1 C7 2.525(7) yes 55501
C1 C8 3.507(7) yes 55501
C1 C16 3.508(9) yes 55501
C1 H2 2.168(8) no 55501
C1 H4 3.209(8) no 55501
C1 H5 3.220(8) no 55501
C1 H12 2.764(5) no 55501
C1 H13 3.049(9) no 55501
C1 H14 3.549(8) no 55501
C1 H18 3.06(1) no 55501
C1 H20 3.35(1) no 55501
C1 H22 3.57(1) no 54502
C1 H23 3.50(1) no 54502
C2 Br1 2.847(4) yes 55501
C2 C4 2.393(8) yes 55501
C2 C5 2.744(9) yes 55501
C2 C6 2.409(8) yes 55501
C2 H1 2.112(6) no 55501
C2 H2 1.146(9) no 55501
C2 H3 3.306(8) no 55501
C2 H3 3.517(9) no 54402
C2 H4 3.456(8) no 54402
C2 H18 3.396(9) no 55501
C2 H23 3.46(1) no 54502
C3 C1 2.392(5) yes 55501
C3 C5 2.379(7) yes 55501
C3 C6 2.789(6) yes 55501
C3 H1 3.339(6) no 55501
C3 H2 2.209(8) no 55501
C3 H3 2.088(8) no 55501
C3 H4 3.175(8) no 55501
C3 H4 3.244(7) no 54402
C4 Br1 2.858(6) yes 55501
C4 C1 2.766(7) yes 55501
C4 C2 2.393(8) yes 55501
C4 C6 2.420(6) yes 55501
C4 H2 3.449(9) no 55501
C4 H4 1.947(7) no 55501
C4 H13 3.556(7) no 55402
C4 H20 3.52(1) no 55501
C4 H20 3.33(1) no 54402
C4 H21 3.55(1) no 54402
C5 C1 2.380(8) yes 55501
C5 C2 2.744(9) yes 55501
C5 C3 2.379(7) yes 55501
C5 C7 2.510(5) yes 55501
C5 C8 3.276(6) yes 55501
C5 H1 3.335(8) no 55501
C5 H3 2.092(6) no 55501
C5 H5 2.616(5) no 55501
C5 H6 2.967(7) no 55501
C5 H20 2.99(1) no 55501
C6 O1 2.446(5) yes 55501
C6 C2 2.409(8) yes 55501
C6 C3 2.789(6) yes 55501
C6 C4 2.420(6) yes 55501
C6 C8 2.545(7) yes 55501
C6 C16 3.075(8) yes 55501
C6 H1 2.110(8) no 55501
C6 H2 3.429(8) no 55501
C6 H3 3.345(6) no 55501
C6 H4 2.022(7) no 55501
C6 H5 2.035(7) no 55501
C6 H6 2.680(8) no 55501
C6 H12 2.552(5) no 55501
C6 H13 2.826(8) no 55501
C6 H14 3.362(7) no 55501
C6 H20 2.90(1) no 55501
C7 O2 3.017(5) yes 55501
C7 O3 3.362(7) yes 55501
C7 C1 2.525(7) yes 55501
C7 C5 2.510(5) yes 55501
C7 C8 1.545(8) yes 55501
C7 C9 2.571(7) yes 55501
C7 C10 3.128(7) yes 55501
C7 C11 3.554(7) yes 55501
C7 C16 2.559(8) yes 55501
C7 H1 2.726(8) no 55501
C7 H4 2.675(6) no 55501
C7 H6 2.081(8) no 55501
C7 H7 3.431(7) no 55501
C7 H8 3.504(7) no 55501
C7 H12 1.873(6) no 55501
C7 H13 2.826(8) no 55501
C7 H14 2.740(7) no 55501
C7 H15 3.387(8) no 55501
C7 H16 2.608(4) no 55501
C7 H17 3.523(7) no 55501
C7 H20 3.29(1) no 55501
C8 O1 2.383(7) yes 55501
C8 O2 2.460(5) yes 55501
C8 C1 3.507(7) yes 55501
C8 C5 3.276(6) yes 55501
C8 C6 2.545(7) yes 55501
C8 C7 1.545(8) yes 55501
C8 C9 1.542(6) yes 55501
C8 C10 2.557(7) yes 55501
C8 C11 3.522(7) yes 55501
C8 C15 3.238(8) yes 55501
C8 H1 3.597(8) no 55501
C8 H4 3.243(6) no 55501
C8 H5 2.080(7) no 55501
C8 H7 2.094(7) no 55501
C8 H10 3.576(7) no 64402
C8 H11 3.094(8) no 55501
C8 H12 3.125(7) no 55501
C8 H13 2.135(8) no 55501
C8 H14 2.049(8) no 55501
C8 H15 2.062(8) no 55501
C8 H16 2.522(5) no 55501
C9 O1 2.942(7) yes 55501
C9 O3 3.396(6) yes 64502
C9 C7 2.571(7) yes 55501
C9 C8 1.542(6) yes 55501
C9 C11 2.554(8) yes 55501
C9 C15 2.496(8) yes 55501
C9 C16 2.546(8) yes 55501
C9 H5 2.698(7) no 55501
C9 H6 2.087(5) no 55501
C9 H8 2.775(7) no 55501
C9 H11 2.575(8) no 55501
C9 H13 3.419(8) no 55501
C9 H14 2.780(8) no 55501
C9 H15 2.734(7) no 55501
C9 H16 1.975(7) no 55501
C9 H17 2.884(6) no 64502
C9 H24 3.278(9) no 64502
C10 O2 2.441(6) yes 55501
C10 C7 3.128(7) yes 55501
C10 C8 2.557(7) yes 55501
C10 C12 2.413(7) yes 55501
C10 C13 2.770(7) yes 55501
C10 C14 2.423(8) yes 55501
C10 H5 2.728(7) no 55501
C10 H6 2.708(6) no 55501
C10 H7 2.090(7) no 55501
C10 H8 2.001(7) no 55501
C10 H9 3.338(7) no 55501
C10 H10 3.387(8) no 55501
C10 H11 1.981(8) no 55501
C10 H16 2.860(6) no 55501
C10 H24 3.438(9) no 64502
C11 O1 3.539(6) yes 65502
C11 O2 2.854(7) yes 55501
C11 C7 3.554(7) yes 55501
C11 C8 3.522(7) yes 55501
C11 C9 2.554(8) yes 55501
C11 C13 2.379(8) yes 55501
C11 C14 2.770(8) yes 55501
C11 C15 2.381(8) yes 55501
C11 H5 2.914(7) no 55501
C11 H7 3.287(8) no 55501
C11 H9 2.124(8) no 55501
C11 H11 3.199(8) no 55501
C11 H16 3.016(7) no 55501
C11 H22 3.50(1) no 65501
C12 Br2 2.860(5) yes 55501
C12 O1 3.466(6) yes 65502
C12 C10 2.413(7) yes 55501
C12 C14 2.409(8) yes 55501
C12 C15 2.760(8) yes 55501
C12 H8 1.867(8) no 55501
C12 H10 3.324(8) no 55501
C12 H12 3.344(6) no 65502
C12 H15 3.212(8) no 56501
C12 H22 3.031(8) no 65501
C13 Br1 3.480(4) yes 55402
C13 C10 2.770(7) yes 55501
C13 C11 2.379(8) yes 55501
C13 C15 2.372(8) yes 55501
C13 H8 3.091(8) no 55501
C13 H9 1.999(7) no 55501
C13 H10 2.065(8) no 55501
C13 H11 3.219(8) no 55501
C13 H15 3.480(8) no 56501
C13 H21 3.35(1) no 65501
C13 H22 3.478(8) no 65501
C14 Br2 2.835(6) yes 55501
C14 C10 2.423(8) yes 55501
C14 C11 2.770(8) yes 55501
C14 C12 2.409(8) yes 55501
C14 H9 3.247(8) no 55501
C14 H11 2.032(9) no 55501
C14 H21 3.48(1) no 65501
C15 C8 3.238(8) yes 55501
C15 C9 2.496(8) yes 55501
C15 C11 2.381(8) yes 55501
C15 C12 2.760(8) yes 55501
C15 C13 2.372(8) yes 55501
C15 H5 3.537(8) no 55501
C15 H6 2.938(8) no 55501
C15 H7 2.651(8) no 55501
C15 H8 3.169(8) no 55501
C15 H10 2.155(9) no 55501
C16 O1 2.915(8) yes 55501
C16 O2 3.023(6) yes 55501
C16 C1 3.508(9) yes 55501
C16 C6 3.075(8) yes 55501
C16 C7 2.559(8) yes 55501
C16 C9 2.546(8) yes 55501
C16 H1 3.336(9) no 55501
C16 H5 3.399(7) no 55501
C16 H6 2.034(8) no 55501
C16 H7 2.634(8) no 55501
C16 H9 3.438(8) no 54501
C16 H16 3.087(6) no 55501
C17 O2 3.476(7) yes 65502
C17 H12 2.887(8) no 55501
C17 H17 1.759(6) no 55501
C17 H18 1.18(1) no 55501
C17 H19 2.10(1) no 55501
C17 H20 2.12(1) no 55501
C17 H21 1.91(1) no 55501
C17 H22 2.29(1) no 55501
C17 H22 3.50(1) no 54502
C17 H23 1.96(1) no 55501
C17 H24 2.17(1) no 55501
C17 H24 3.59(1) no 54502
C18 O3 2.405(8) yes 55501
C18 C19 2.51(1) yes 55501
C18 H3 2.97(1) no 55402
C18 H12 3.566(9) no 55501
C18 H17 2.345(8) no 55501
C18 H18 2.25(1) no 55501
C18 H20 1.20(1) no 55501
C18 H22 2.81(2) no 55501
C18 H23 3.23(1) no 55501
C18 H24 2.78(1) no 55501
C19 O3 2.39(1) yes 55501
C19 C18 2.51(1) yes 55501
C19 H1 3.24(1) no 55502
C19 H2 3.28(1) no 55502
C19 H7 3.352(8) no 65502
C19 H17 2.59(1) no 55501
C19 H18 2.09(1) no 55501
C19 H18 3.28(1) no 55502
C19 H19 2.79(2) no 55501
C19 H20 3.47(1) no 55501
C19 H21 2.73(1) no 55501
C19 H22 1.13(1) no 55501
C19 H24 1.12(2) no 55501
H1 O1 2.497(6) no 55501
H1 O3 3.553(7) no 55501
H1 C2 2.112(6) no 55501
H1 C3 3.339(6) no 55501
H1 C5 3.335(8) no 55501
H1 C6 2.110(8) no 55501
H1 C7 2.726(8) no 55501
H1 C8 3.597(8) no 55501
H1 C16 3.336(9) no 55501
H1 C19 3.24(1) no 54502
H2 Br1 3.012(4) no 55501
H2 Br2 2.876(6) no 44501
H2 C1 2.168(8) no 55501
H2 C2 1.146(9) no 55501
H2 C3 2.209(8) no 55501
H2 C4 3.449(9) no 55501
H2 C6 3.429(8) no 55501
H2 C19 3.28(1) no 54502
H3 Br1 2.938(6) no 55501
H3 C2 3.306(8) no 55501
H3 C2 3.517(9) no 55402
H3 C3 2.088(8) no 55501
H3 C5 2.092(6) no 55501
H3 C6 3.345(6) no 55501
H3 C18 2.97(1) no 54402
H4 Br1 3.096(5) no 55402
H4 Br2 3.289(6) no 64402
H4 C1 3.209(8) no 55501
H4 C2 3.456(8) no 55402
H4 C3 3.175(8) no 55501
H4 C3 3.244(7) no 55402
H4 C4 1.947(7) no 55501
H4 C6 2.022(7) no 55501
H4 C7 2.675(6) no 55501
H4 C8 3.243(6) no 55501
H5 Br1 3.372(5) no 55402
H5 O1 2.016(6) no 55501
H5 O2 3.246(5) no 55501
H5 O3 3.301(7) no 55501
H5 C1 3.220(8) no 55501
H5 C5 2.616(5) no 55501
H5 C6 2.035(7) no 55501
H5 C8 2.080(7) no 55501
H5 C9 2.698(7) no 55501
H5 C10 2.728(7) no 55501
H5 C11 2.914(7) no 55501
H5 C15 3.537(8) no 55501
H5 C16 3.399(7) no 55501
H6 O1 3.243(7) no 55501
H6 O2 3.306(5) no 55501
H6 C5 2.967(7) no 55501
H6 C6 2.680(8) no 55501
H6 C7 2.081(8) no 55501
H6 C9 2.087(5) no 55501
H6 C10 2.708(6) no 55501
H6 C15 2.938(8) no 55501
H6 C16 2.034(8) no 55501
H7 Br2 3.482(5) no 54501
H7 O2 1.964(7) no 55501
H7 O3 2.919(6) no 64502
H7 C7 3.431(7) no 55501
H7 C8 2.094(7) no 55501
H7 C10 2.090(7) no 55501
H7 C11 3.287(8) no 55501
H7 C15 2.651(8) no 55501
H7 C16 2.634(8) no 55501
H7 C19 3.352(8) no 64502
H8 O1 3.490(7) no 55501
H8 O1 2.918(6) no 65502
H8 O2 2.668(7) no 55501
H8 C7 3.504(7) no 55501
H8 C9 2.775(7) no 55501
H8 C10 2.001(7) no 55501
H8 C12 1.867(8) no 55501
H8 C13 3.091(8) no 55501
H8 C15 3.169(8) no 55501
H9 Br2 2.837(5) no 55501
H9 O1 2.863(6) no 65502
H9 O3 2.847(6) no 65502
H9 C10 3.338(7) no 55501
H9 C11 2.124(8) no 55501
H9 C13 1.999(7) no 55501
H9 C14 3.247(8) no 55501
H9 C16 3.438(8) no 56501
H10 Br2 2.857(6) no 55501
H10 C8 3.576(7) no 65402
H10 C10 3.387(8) no 55501
H10 C12 3.324(8) no 55501
H10 C13 2.065(8) no 55501
H10 C15 2.155(9) no 55501
H11 Br1 3.135(6) no 65501
H11 Br2 3.387(4) no 64402
H11 C8 3.094(8) no 55501
H11 C9 2.575(8) no 55501
H11 C10 1.981(8) no 55501
H11 C11 3.199(8) no 55501
H11 C13 3.219(8) no 55501
H11 C14 2.032(9) no 55501
H12 O2 3.364(5) no 55501
H12 O3 1.790(6) no 55501
H12 C1 2.764(5) no 55501
H12 C6 2.552(5) no 55501
H12 C7 1.873(6) no 55501
H12 C8 3.125(7) no 55501
H12 C12 3.344(6) no 64502
H12 C17 2.887(8) no 55501
H12 C18 3.566(9) no 55501
H13 Br1 3.279(6) no 54402
H13 O1 3.322(7) no 55501
H13 C1 3.049(9) no 55501
H13 C4 3.556(7) no 54402
H13 C6 2.826(8) no 55501
H13 C7 2.826(8) no 55501
H13 C8 2.135(8) no 55501
H13 C9 3.419(8) no 55501
H14 O1 2.603(7) no 55501
H14 O1 3.570(6) no 64502
H14 O2 2.781(7) no 55501
H14 O2 3.423(8) no 64502
H14 C1 3.549(8) no 55501
H14 C6 3.362(7) no 55501
H14 C7 2.740(7) no 55501
H14 C8 2.049(8) no 55501
H14 C9 2.780(8) no 55501
H15 Br1 3.311(6) no 54402
H15 Br2 3.206(8) no 54501
H15 O2 3.385(6) no 55501
H15 C7 3.387(8) no 55501
H15 C8 2.062(8) no 55501
H15 C9 2.734(7) no 55501
H15 C12 3.212(8) no 54501
H15 C13 3.480(8) no 54501
H16 O1 1.900(5) no 55501
H16 O3 3.340(5) no 64502
H16 C7 2.608(4) no 55501
H16 C8 2.522(5) no 55501
H16 C9 1.975(7) no 55501
H16 C10 2.860(6) no 55501
H16 C11 3.016(7) no 55501
H16 C16 3.087(6) no 55501
H17 O1 2.916(6) no 55501
H17 O2 2.007(5) no 65502
H17 C7 3.523(7) no 55501
H17 C9 2.884(6) no 65502
H17 C17 1.759(6) no 55501
H17 C18 2.345(8) no 55501
H17 C19 2.59(1) no 55501
H18 O3 2.078(6) no 55501
H18 C1 3.06(1) no 55501
H18 C2 3.396(9) no 55501
H18 C17 1.18(1) no 55501
H18 C18 2.25(1) no 55501
H18 C19 2.09(1) no 55501
H18 C19 3.28(1) no 54502
H19 O2 2.909(7) no 65502
H19 O3 2.62(1) no 55501
H19 C17 2.10(1) no 55501
H19 C19 2.79(2) no 55501
H20 O3 2.590(8) no 55501
H20 C1 3.35(1) no 55501
H20 C4 3.52(1) no 55501
H20 C4 3.33(1) no 55402
H20 C5 2.99(1) no 55501
H20 C6 2.90(1) no 55501
H20 C7 3.29(1) no 55501
H20 C17 2.12(1) no 55501
H20 C18 1.20(1) no 55501
H20 C19 3.47(1) no 55501
H21 Br2 3.508(9) no 45501
H21 O3 3.036(8) no 55501
H21 C4 3.55(1) no 55402
H21 C13 3.35(1) no 45501
H21 C14 3.48(1) no 45501
H21 C17 1.91(1) no 55501
H21 C19 2.73(1) no 55501
H22 O3 3.42(1) no 55501
H22 O3 3.47(1) no 55502
H22 C1 3.57(1) no 55502
H22 C11 3.50(1) no 45501
H22 C12 3.031(8) no 45501
H22 C13 3.478(8) no 45501
H22 C17 2.29(1) no 55501
H22 C17 3.50(1) no 55502
H22 C18 2.81(2) no 55501
H22 C19 1.13(1) no 55501
H23 O3 2.54(1) no 55501
H23 C1 3.50(1) no 55502
H23 C2 3.46(1) no 55502
H23 C17 1.96(1) no 55501
H23 C18 3.23(1) no 55501
H24 O2 3.12(1) no 65502
H24 O3 2.74(1) no 55501
H24 C9 3.278(9) no 65502
H24 C10 3.438(9) no 65502
H24 C17 2.17(1) no 55501
H24 C17 3.59(1) no 55502
H24 C18 2.78(1) no 55501
H24 C19 1.12(2) no 55501

loop_
_geom_torsion_atom_site_label_1
_geom_torsion_atom_site_label_2
_geom_torsion_atom_site_label_3
_geom_torsion_atom_site_label_4
_geom_torsion
_geom_torsion_publ_flag
H(12) O(1) C(7) C(6) -58.9(6) no
H(12) O(1) C(7) C(8) 176.5(4) no
H(12) O(1) C(7) H(5) 60.6(6) no
H(16) O(2) C(9) C(8) -37.4(6) no
H(16) O(2) C(9) C(10) 90.3(5) no
H(16) O(2) C(9) H(7) -152.4(6) no
H(17) O(3) C(17) C(18) 42.1(8) no
H(17) O(3) C(17) C(19) -84.9(8) no
H(17) O(3) C(17) H(18) 165.8(7) no
C(6) C(1) C(2) C(3) -0.6(9) yes
C(6) C(1) C(2) H(2) 177.9(7) no
H(1) C(1) C(2) C(3) -173.1(7) no
H(1) C(1) C(2) H(2) 5(1) no
C(2) C(1) C(6) C(5) 0.2(8) yes
C(2) C(1) C(6) C(7) 177.9(5) yes
H(1) C(1) C(6) C(5) 172.7(6) no
H(1) C(1) C(6) C(7) -9.6(9) no
C(1) C(2) C(3) Br(1) -179(359) yes
C(1) C(2) C(3) C(4) 1.1(9) yes
H(2) C(2) C(3) Br(1) 1.8(9) no
H(2) C(2) C(3) C(4) -177.4(7) no
Br(1) C(3) C(4) C(5) 179(359) yes
Br(1) C(3) C(4) H(3) -11.0(9) no
C(2) C(3) C(4) C(5) -1.1(8) yes
C(2) C(3) C(4) H(3) 168.2(7) no
C(3) C(4) C(5) C(6) 0.7(9) yes
C(3) C(4) C(5) H(4) 179(508) no
H(3) C(4) C(5) C(6) -168.3(7) no
H(3) C(4) C(5) H(4) 10(1) no
C(4) C(5) C(6) C(1) -0.2(8) yes
C(4) C(5) C(6) C(7) -178.0(5) yes
H(4) C(5) C(6) C(1) -179.4(7) no
H(4) C(5) C(6) C(7) 2(1) no
C(1) C(6) C(7) O(1) -16.6(7) yes
C(1) C(6) C(7) C(8) 103.6(6) yes
C(1) C(6) C(7) H(5) -137.7(6) no
C(5) C(6) C(7) O(1) 161.0(4) yes
C(5) C(6) C(7) C(8) -78.8(6) yes
C(5) C(6) C(7) H(5) 39.9(7) no
O(1) C(7) C(8) C(9) -64.3(5) yes
O(1) C(7) C(8) C(16) 62.8(5) yes
O(1) C(7) C(8) H(6) 176.8(5) no
C(6) C(7) C(8) C(9) 171.6(4) yes
C(6) C(7) C(8) C(16) -61.2(5) yes
C(6) C(7) C(8) H(6) 52.8(7) no
H(5) C(7) C(8) C(9) 53.1(5) no
H(5) C(7) C(8) C(16) -179.8(4) no
H(5) C(7) C(8) H(6) -65.7(6) no
C(7) C(8) C(9) O(2) 62.1(5) yes
C(7) C(8) C(9) C(10) -64.4(6) yes
C(7) C(8) C(9) H(7) 175.1(5) no
C(16) C(8) C(9) O(2) -65.4(6) yes
C(16) C(8) C(9) C(10) 168.1(4) yes
C(16) C(8) C(9) H(7) 47.6(7) no
H(6) C(8) C(9) O(2) -179.4(5) no
H(6) C(8) C(9) C(10) 54.0(7) no
H(6) C(8) C(9) H(7) -66.5(7) no
C(7) C(8) C(16) H(13) 61.7(9) no
C(7) C(8) C(16) H(14) -60.1(7) no
C(7) C(8) C(16) H(15) 168.8(5) no
C(9) C(8) C(16) H(13) -170.5(8) no
C(9) C(8) C(16) H(14) 67.7(8) no
C(9) C(8) C(16) H(15) -63.5(7) no
H(6) C(8) C(16) H(13) -54(1) no
H(6) C(8) C(16) H(14) -176.0(7) no
H(6) C(8) C(16) H(15) 52.9(7) no
O(2) C(9) C(10) C(11) -24.1(6) yes
O(2) C(9) C(10) C(15) 157.4(4) yes
C(8) C(9) C(10) C(11) 102.2(5) yes
C(8) C(9) C(10) C(15) -76.3(6) yes
H(7) C(9) C(10) C(11) -138.3(5) no
H(7) C(9) C(10) C(15) 43.2(5) no
C(9) C(10) C(11) C(12) -178.4(4) yes
C(9) C(10) C(11) H(8) -2.1(8) no
C(15) C(10) C(11) C(12) 0.2(6) yes
C(15) C(10) C(11) H(8) 176.4(6) no
C(9) C(10) C(15) C(14) 178.6(4) yes
C(9) C(10) C(15) H(11) 3.8(7) no
C(11) C(10) C(15) C(14) 0.0(6) yes
C(11) C(10) C(15) H(11) -174.7(5) no
C(10) C(11) C(12) C(13) 1.0(7) yes
C(10) C(11) C(12) H(9) -173.6(6) no
H(8) C(11) C(12) C(13) -175.7(5) no
H(8) C(11) C(12) H(9) 9.7(9) no
C(11) C(12) C(13) Br(2) 178.0(3) yes
C(11) C(12) C(13) C(14) -2.5(6) yes
H(9) C(12) C(13) Br(2) -6.7(6) no
H(9) C(12) C(13) C(14) 172.8(5) no
Br(2) C(13) C(14) C(15) -177.9(4) yes
Br(2) C(13) C(14) H(10) -2.1(7) no
C(12) C(13) C(14) C(15) 2.7(7) yes
C(12) C(13) C(14) H(10) 178.4(5) no
C(13) C(14) C(15) C(10) -1.4(7) yes
C(13) C(14) C(15) H(11) 173.1(6) no
H(10) C(14) C(15) C(10) -176.8(6) no
H(10) C(14) C(15) H(11) -2(1) no
O(3) C(17) C(18) H(19) -57(1) no
O(3) C(17) C(18) H(20) 57.8(9) no
O(3) C(17) C(18) H(21) 166(1) no
C(19) C(17) C(18) H(19) 66(1) no
C(19) C(17) C(18) H(20) -178.0(6) no
C(19) C(17) C(18) H(21) -69(1) no
H(18) C(17) C(18) H(19) -175.9(9) no
H(18) C(17) C(18) H(20) -60.7(9) no
H(18) C(17) C(18) H(21) 48(1) no
O(3) C(17) C(19) H(22) 162(1) no
O(3) C(17) C(19) H(23) -58(1) no
O(3) C(17) C(19) H(24) 67(1) no
C(18) C(17) C(19) H(22) 37(1) no
C(18) C(17) C(19) H(23) 176.5(9) no
C(18) C(17) C(19) H(24) -57.2(9) no
H(18) C(17) C(19) H(22) -86(1) no
H(18) C(17) C(19) H(23) 52(1) no
H(18) C(17) C(19) H(24) 178.9(8) no
